data_4108494
loop_
_publ_author_name
'Sumohan Misra'
'Gordon J. Miller'

_publ_section_title
;
 Gd5-xYxTt4 (Tt = Si or Ge): Effect of Metal Substitution on Structure,
 Bonding, and Magnetism
;
_journal_name_full 'Journal of the American Chemical Society'
_journal_page_first 13900
_journal_page_last 13911
_journal_paper_doi 10.1021/ja802848r
_journal_volume 130
_journal_year 2008
_chemical_formula_sum 'Gd2 Ge4 Y3'
_chemical_formula_weight 871.59
_chemical_name_systematic
; 
 ? 
;
_space_group_IT_number 62
_symmetry_cell_setting orthorhombic
_symmetry_space_group_name_Hall '-P 2ac 2n'
_symmetry_space_group_name_H-M 'P n m a'
_atom_sites_solution_hydrogens geom
_atom_sites_solution_primary direct
_atom_sites_solution_secondary difmap
_audit_creation_method SHELXL-97
_cell_angle_alpha 90.00
_cell_angle_beta 90.00
_cell_angle_gamma 90.00
_cell_formula_units_Z 4
_cell_length_a 7.653(4)
_cell_length_b 14.758(8)
_cell_length_c 7.741(4)
_cell_measurement_temperature 298(2)
_cell_volume 874.3(8)
_computing_cell_refinement 'Bruker SMART'
_computing_data_collection 'Bruker SMART'
_computing_data_reduction 'Bruker SHELXTL'
_computing_molecular_graphics 'Bruker SHELXTL'
_computing_publication_material 'Bruker SHELXTL'
_computing_structure_refinement 'SHELXL-97 (Sheldrick, 1997)'
_computing_structure_solution 'SHELXS-97 (Sheldrick, 1990)'
_diffrn_ambient_temperature 298(2)
_diffrn_measured_fraction_theta_full 1.000
_diffrn_measured_fraction_theta_max 0.947
_diffrn_measurement_device_type 'CCD area detector'
_diffrn_measurement_method 'phi and omega scans'
_diffrn_radiation_monochromator graphite
_diffrn_radiation_source 'fine-focus sealed tube'
_diffrn_radiation_type MoK\a
_diffrn_radiation_wavelength 0.71073
_diffrn_reflns_av_R_equivalents 0.0935
_diffrn_reflns_av_sigmaI/netI 0.0812
_diffrn_reflns_limit_h_max 10
_diffrn_reflns_limit_h_min -9
_diffrn_reflns_limit_k_max 9
_diffrn_reflns_limit_k_min -19
_diffrn_reflns_limit_l_max 10
_diffrn_reflns_limit_l_min -10
_diffrn_reflns_number 5069
_diffrn_reflns_theta_full 25.00
_diffrn_reflns_theta_max 28.28
_diffrn_reflns_theta_min 2.76
_exptl_absorpt_coefficient_mu 48.047
_exptl_absorpt_correction_type none
_exptl_crystal_colour Metallic
_exptl_crystal_density_diffrn 6.622
_exptl_crystal_description Plates
_exptl_crystal_F_000 1492
_exptl_crystal_size_max 0.04
_exptl_crystal_size_mid 0.02
_exptl_crystal_size_min 0.007
_refine_diff_density_max 2.183
_refine_diff_density_min -2.326
_refine_diff_density_rms 0.527
_refine_ls_extinction_coef 0.00079(10)
_refine_ls_extinction_expression Fc^*^=kFc[1+0.001xFc^2^\l^3^/sin(2\q)]^-1/4^
_refine_ls_extinction_method SHELXL
_refine_ls_goodness_of_fit_ref 1.105
_refine_ls_hydrogen_treatment mixed
_refine_ls_matrix_type full
_refine_ls_number_parameters 50
_refine_ls_number_reflns 1068
_refine_ls_number_restraints 0
_refine_ls_restrained_S_all 1.105
_refine_ls_R_factor_all 0.0759
_refine_ls_R_factor_gt 0.0503
_refine_ls_shift/su_max 0.000
_refine_ls_shift/su_mean 0.000
_refine_ls_structure_factor_coef Fsqd
_refine_ls_weighting_details 'calc w=1/[\s^2^(Fo^2^)+(0.0217P)^2^+0.0000P] where P=(Fo^2^+2Fc^2^)/3'
_refine_ls_weighting_scheme calc
_refine_ls_wR_factor_gt 0.0799
_refine_ls_wR_factor_ref 0.0855
_reflns_number_gt 814
_reflns_number_total 1068
_reflns_threshold_expression >2sigma(I)
_cod_data_source_file ja802848r_si_002_GdYGe_3_0.cif
_cod_data_source_block sm17931x
_cod_original_cell_volume 874.3(9)
_cod_database_code 4108494

loop_
_symmetry_equiv_pos_as_xyz
'x, y, z'
'-x+1/2, -y, z+1/2'
'-x, y+1/2, -z'
'x+1/2, -y+1/2, -z+1/2'
'-x, -y, -z'
'x-1/2, y, -z-1/2'
'x, -y-1/2, z'
'-x-1/2, y-1/2, z-1/2'

loop_
_atom_site_label
_atom_site_type_symbol
_atom_site_fract_x
_atom_site_fract_y
_atom_site_fract_z
_atom_site_U_iso_or_equiv
_atom_site_adp_type
_atom_site_occupancy
_atom_site_symmetry_multiplicity
_atom_site_calc_flag
_atom_site_refinement_flags
Gd1 Gd 0.97436(10) 0.40021(6) 0.17767(11) 0.0095(3) Uani 0.563(9) 1 d P
Y1 Y 0.97436(10) 0.40021(6) 0.17767(11) 0.0095(3) Uani 0.437(9) 1 d P
Gd2 Gd 0.62327(12) 0.38290(7) 0.83909(12) 0.0076(4) Uani 0.290(8) 1 d P
Y2 Y 0.62327(12) 0.38290(7) 0.83909(12) 0.0076(4) Uani 0.710(8) 1 d P
Gd3 Gd 0.2116(2) 0.7500 0.49903(18) 0.0077(6) Uani 0.204(10) 2 d SP
Y3 Y 0.2116(2) 0.7500 0.49903(18) 0.0077(6) Uani 0.796(10) 2 d SP
Ge1 Ge 0.78227(18) 0.45591(11) 0.53311(17) 0.0089(4) Uani 1 1 d .
Ge2 Ge 0.0811(2) 0.7500 0.1155(2) 0.0087(5) Uani 1 2 d S
Ge3 Ge 0.3299(2) 0.7500 0.8639(2) 0.0096(5) Uani 1 2 d S

loop_
_atom_site_aniso_label
_atom_site_aniso_U_11
_atom_site_aniso_U_22
_atom_site_aniso_U_33
_atom_site_aniso_U_23
_atom_site_aniso_U_13
_atom_site_aniso_U_12
Gd1 0.0099(5) 0.0094(6) 0.0091(5) 0.0000(4) 0.0005(3) 0.0019(4)
Y1 0.0099(5) 0.0094(6) 0.0091(5) 0.0000(4) 0.0005(3) 0.0019(4)
Gd2 0.0098(5) 0.0056(7) 0.0075(5) 0.0017(4) 0.0001(4) -0.0005(4)
Y2 0.0098(5) 0.0056(7) 0.0075(5) 0.0017(4) 0.0001(4) -0.0005(4)
Gd3 0.0076(8) 0.0080(11) 0.0073(9) 0.000 -0.0010(5) 0.000
Y3 0.0076(8) 0.0080(11) 0.0073(9) 0.000 -0.0010(5) 0.000
Ge1 0.0098(7) 0.0088(10) 0.0081(7) 0.0013(6) 0.0017(5) 0.0003(6)
Ge2 0.0087(10) 0.0095(13) 0.0079(10) 0.000 -0.0003(7) 0.000
Ge3 0.0125(10) 0.0089(13) 0.0072(10) 0.000 -0.0005(7) 0.000

loop_
_atom_type_symbol
_atom_type_description
_atom_type_scat_dispersion_real
_atom_type_scat_dispersion_imag
_atom_type_scat_source
Ge Ge 0.1547 1.8001 'International Tables Vol C Tables 4.2.6.8 and 6.1.1.4'
Y Y -2.7962 3.5667 'International Tables Vol C Tables 4.2.6.8 and 6.1.1.4'
Gd Gd -0.1653 3.9035 'International Tables Vol C Tables 4.2.6.8 and 6.1.1.4'

loop_
_geom_angle_atom_site_label_1
_geom_angle_atom_site_label_2
_geom_angle_atom_site_label_3
_geom_angle
_geom_angle_site_symmetry_1
_geom_angle_site_symmetry_3
Ge1 Gd1 Ge3 94.08(6) 6_656 2_664
Ge1 Gd1 Ge1 96.56(6) 6_656 2_664
Ge3 Gd1 Ge1 169.33(5) 2_664 2_664
Ge1 Gd1 Ge2 84.71(6) 6_656 5_665
Ge3 Gd1 Ge2 84.06(6) 2_664 5_665
Ge1 Gd1 Ge2 97.72(6) 2_664 5_665
Ge1 Gd1 Ge1 139.17(6) 6_656 .
Ge3 Gd1 Ge1 90.34(6) 2_664 .
Ge1 Gd1 Ge1 81.07(4) 2_664 .
Ge2 Gd1 Ge1 136.11(6) 5_665 .
Ge1 Gd1 Ge3 134.76(6) 6_656 5_666
Ge3 Gd1 Ge3 84.38(5) 2_664 5_666
Ge1 Gd1 Ge3 88.70(6) 2_664 5_666
Ge2 Gd1 Ge3 50.10(5) 5_665 5_666
Ge1 Gd1 Ge3 86.06(5) . 5_666
Ge1 Gd1 Y2 96.40(5) 6_656 2_664
Ge3 Gd1 Y2 126.88(5) 2_664 2_664
Ge1 Gd1 Y2 50.98(4) 2_664 2_664
Ge2 Gd1 Y2 148.67(4) 5_665 2_664
Ge1 Gd1 Y2 50.82(4) . 2_664
Ge3 Gd1 Y2 120.45(5) 5_666 2_664
Ge1 Gd1 Gd2 96.40(5) 6_656 2_664
Ge3 Gd1 Gd2 126.88(5) 2_664 2_664
Ge1 Gd1 Gd2 50.98(4) 2_664 2_664
Ge2 Gd1 Gd2 148.67(4) 5_665 2_664
Ge1 Gd1 Gd2 50.82(4) . 2_664
Ge3 Gd1 Gd2 120.45(5) 5_666 2_664
Y2 Gd1 Gd2 0.00(3) 2_664 2_664
Ge1 Gd1 Y3 54.83(5) 6_656 2_664
Ge3 Gd1 Y3 52.81(5) 2_664 2_664
Ge1 Gd1 Y3 135.70(5) 2_664 2_664
Ge2 Gd1 Y3 51.77(5) 5_665 2_664
Ge1 Gd1 Y3 143.12(4) . 2_664
Ge3 Gd1 Y3 91.18(6) 5_666 2_664
Y2 Gd1 Y3 148.29(4) 2_664 2_664
Gd2 Gd1 Y3 148.29(4) 2_664 2_664
Ge1 Gd1 Gd3 54.83(5) 6_656 2_664
Ge3 Gd1 Gd3 52.81(5) 2_664 2_664
Ge1 Gd1 Gd3 135.70(5) 2_664 2_664
Ge2 Gd1 Gd3 51.77(5) 5_665 2_664
Ge1 Gd1 Gd3 143.12(4) . 2_664
Ge3 Gd1 Gd3 91.18(6) 5_666 2_664
Y2 Gd1 Gd3 148.29(4) 2_664 2_664
Gd2 Gd1 Gd3 148.29(4) 2_664 2_664
Y3 Gd1 Gd3 0.00(4) 2_664 2_664
Ge1 Gd1 Ge1 76.65(4) 6_656 5_766
Ge3 Gd1 Ge1 83.13(6) 2_664 5_766
Ge1 Gd1 Ge1 98.51(6) 2_664 5_766
Ge2 Gd1 Ge1 156.50(5) 5_665 5_766
Ge1 Gd1 Ge1 63.61(5) . 5_766
Ge3 Gd1 Ge1 146.98(5) 5_666 5_766
Y2 Gd1 Ge1 49.67(4) 2_664 5_766
Gd2 Gd1 Ge1 49.67(4) 2_664 5_766
Y3 Gd1 Ge1 105.07(5) 2_664 5_766
Gd3 Gd1 Ge1 105.07(5) 2_664 5_766
Ge1 Gd1 Y3 148.72(5) 6_656 5_666
Ge3 Gd1 Y3 54.64(5) 2_664 5_666
Ge1 Gd1 Y3 114.72(5) 2_664 5_666
Ge2 Gd1 Y3 90.79(6) 5_665 5_666
Ge1 Gd1 Y3 52.38(5) . 5_666
Ge3 Gd1 Y3 50.78(5) 5_666 5_666
Y2 Gd1 Y3 103.14(5) 2_664 5_666
Gd2 Gd1 Y3 103.14(5) 2_664 5_666
Y3 Gd1 Y3 98.77(5) 2_664 5_666
Gd3 Gd1 Y3 98.77(5) 2_664 5_666
Ge1 Gd1 Y3 97.70(5) 5_766 5_666
Ge1 Gd2 Ge1 90.79(5) . 2_665
Ge1 Gd2 Ge1 120.47(6) . 6_557
Ge1 Gd2 Ge1 75.59(6) 2_665 6_557
Ge1 Gd2 Ge2 91.28(6) . 5_666
Ge1 Gd2 Ge2 106.60(6) 2_665 5_666
Ge1 Gd2 Ge2 148.25(6) 6_557 5_666
Ge1 Gd2 Ge3 144.57(6) . 5_667
Ge1 Gd2 Ge3 96.19(6) 2_665 5_667
Ge1 Gd2 Ge3 94.88(6) 6_557 5_667
Ge2 Gd2 Ge3 53.43(5) 5_666 5_667
Ge1 Gd2 Ge2 89.46(6) . 2_565
Ge1 Gd2 Ge2 161.51(6) 2_665 2_565
Ge1 Gd2 Ge2 88.39(6) 6_557 2_565
Ge2 Gd2 Ge2 91.88(5) 5_666 2_565
Ge3 Gd2 Ge2 94.29(6) 5_667 2_565
Ge1 Gd2 Y3 145.31(5) . 2_565
Ge1 Gd2 Y3 117.65(5) 2_665 2_565
Ge1 Gd2 Y3 55.88(5) 6_557 2_565
Ge2 Gd2 Y3 98.36(6) 5_666 2_565
Ge3 Gd2 Y3 56.70(5) 5_667 2_565
Ge2 Gd2 Y3 57.16(5) 2_565 2_565
Ge1 Gd2 Gd3 145.31(5) . 2_565
Ge1 Gd2 Gd3 117.65(5) 2_665 2_565
Ge1 Gd2 Gd3 55.88(5) 6_557 2_565
Ge2 Gd2 Gd3 98.36(6) 5_666 2_565
Ge3 Gd2 Gd3 56.70(5) 5_667 2_565
Ge2 Gd2 Gd3 57.16(5) 2_565 2_565
Y3 Gd2 Gd3 0.00(3) 2_565 2_565
Ge1 Gd2 Y3 56.06(5) . 5_666
Ge1 Gd2 Y3 138.97(5) 2_665 5_666
Ge1 Gd2 Y3 139.70(5) 6_557 5_666
Ge2 Gd2 Y3 56.82(5) 5_666 5_666
Ge3 Gd2 Y3 99.26(6) 5_667 5_666
Ge2 Gd2 Y3 53.21(5) 2_565 5_666
Y3 Gd2 Y3 102.54(5) 2_565 5_666
Gd3 Gd2 Y3 102.54(5) 2_565 5_666
Ge1 Gd2 Gd3 56.06(5) . 5_666
Ge1 Gd2 Gd3 138.97(5) 2_665 5_666
Ge1 Gd2 Gd3 139.70(5) 6_557 5_666
Ge2 Gd2 Gd3 56.82(5) 5_666 5_666
Ge3 Gd2 Gd3 99.26(6) 5_667 5_666
Ge2 Gd2 Gd3 53.21(5) 2_565 5_666
Y3 Gd2 Gd3 102.54(5) 2_565 5_666
Gd3 Gd2 Gd3 102.54(5) 2_565 5_666
Y3 Gd2 Gd3 0.00(3) 5_666 5_666
Ge1 Gd2 Y1 57.02(4) . 2_665
Ge1 Gd2 Y1 59.41(5) 2_665 2_665
Ge1 Gd2 Y1 66.69(4) 6_557 2_665
Ge2 Gd2 Y1 142.48(5) 5_666 2_665
Ge3 Gd2 Y1 151.66(4) 5_667 2_665
Ge2 Gd2 Y1 105.96(5) 2_565 2_665
Y3 Gd2 Y1 119.09(4) 2_565 2_665
Gd3 Gd2 Y1 119.09(4) 2_565 2_665
Y3 Gd2 Y1 108.69(5) 5_666 2_665
Gd3 Gd2 Y1 108.69(5) 5_666 2_665
Ge1 Gd2 Gd1 57.02(4) . 2_665
Ge1 Gd2 Gd1 59.41(5) 2_665 2_665
Ge1 Gd2 Gd1 66.69(4) 6_557 2_665
Ge2 Gd2 Gd1 142.48(5) 5_666 2_665
Ge3 Gd2 Gd1 151.66(4) 5_667 2_665
Ge2 Gd2 Gd1 105.96(5) 2_565 2_665
Y3 Gd2 Gd1 119.09(4) 2_565 2_665
Gd3 Gd2 Gd1 119.09(4) 2_565 2_665
Y3 Gd2 Gd1 108.69(5) 5_666 2_665
Gd3 Gd2 Gd1 108.69(5) 5_666 2_665
Y1 Gd2 Gd1 0.00(2) 2_665 2_665
Ge2 Gd3 Ge3 89.63(7) 6_656 .
Ge2 Gd3 Ge1 87.76(4) 6_656 5_666
Ge3 Gd3 Ge1 94.19(4) . 5_666
Ge2 Gd3 Ge1 87.76(4) 6_656 3_656
Ge3 Gd3 Ge1 94.19(4) . 3_656
Ge1 Gd3 Ge1 170.48(7) 5_666 3_656
Ge2 Gd3 Ge3 177.44(7) 6_656 6_557
Ge3 Gd3 Ge3 87.81(6) . 6_557
Ge1 Gd3 Ge3 92.42(4) 5_666 6_557
Ge1 Gd3 Ge3 92.42(4) 3_656 6_557
Ge2 Gd3 Ge2 91.19(6) 6_656 .
Ge3 Gd3 Ge2 179.19(8) . .
Ge1 Gd3 Ge2 85.85(4) 5_666 .
Ge1 Gd3 Ge2 85.85(4) 3_656 .
Ge3 Gd3 Ge2 91.37(7) 6_557 .
Ge2 Gd3 Y2 126.90(5) 6_656 2_564
Ge3 Gd3 Y2 124.57(5) . 2_564
Ge1 Gd3 Y2 54.32(4) 5_666 2_564
Ge1 Gd3 Y2 123.21(6) 3_656 2_564
Ge3 Gd3 Y2 54.93(5) 6_557 2_564
Ge2 Gd3 Y2 54.84(4) . 2_564
Ge2 Gd3 Gd2 126.90(5) 6_656 2_564
Ge3 Gd3 Gd2 124.57(5) . 2_564
Ge1 Gd3 Gd2 54.32(4) 5_666 2_564
Ge1 Gd3 Gd2 123.21(6) 3_656 2_564
Ge3 Gd3 Gd2 54.93(5) 6_557 2_564
Ge2 Gd3 Gd2 54.84(4) . 2_564
Y2 Gd3 Gd2 0.00(2) 2_564 2_564
Ge2 Gd3 Y2 126.90(5) 6_656 8_665
Ge3 Gd3 Y2 124.57(5) . 8_665
Ge1 Gd3 Y2 123.21(6) 5_666 8_665
Ge1 Gd3 Y2 54.32(4) 3_656 8_665
Ge3 Gd3 Y2 54.93(5) 6_557 8_665
Ge2 Gd3 Y2 54.84(4) . 8_665
Y2 Gd3 Y2 69.14(6) 2_564 8_665
Gd2 Gd3 Y2 69.14(6) 2_564 8_665
Ge2 Gd3 Gd2 126.90(5) 6_656 8_665
Ge3 Gd3 Gd2 124.57(5) . 8_665
Ge1 Gd3 Gd2 123.21(6) 5_666 8_665
Ge1 Gd3 Gd2 54.32(4) 3_656 8_665
Ge3 Gd3 Gd2 54.93(5) 6_557 8_665
Ge2 Gd3 Gd2 54.84(4) . 8_665
Y2 Gd3 Gd2 69.14(6) 2_564 8_665
Gd2 Gd3 Gd2 69.14(6) 2_564 8_665
Y2 Gd3 Gd2 0.00(2) 8_665 8_665
Ge2 Gd3 Y2 55.45(4) 6_656 5_666
Ge3 Gd3 Y2 126.93(6) . 5_666
Ge1 Gd3 Y2 51.40(4) 5_666 5_666
Ge1 Gd3 Y2 119.41(6) 3_656 5_666
Ge3 Gd3 Y2 126.41(5) 6_557 5_666
Ge2 Gd3 Y2 53.66(5) . 5_666
Y2 Gd3 Y2 71.49(4) 2_564 5_666
Gd2 Gd3 Y2 71.49(4) 2_564 5_666
Y2 Gd3 Y2 108.50(5) 8_665 5_666
Gd2 Gd3 Y2 108.50(5) 8_665 5_666
Ge2 Gd3 Gd2 55.45(4) 6_656 5_666
Ge3 Gd3 Gd2 126.93(6) . 5_666
Ge1 Gd3 Gd2 51.40(4) 5_666 5_666
Ge1 Gd3 Gd2 119.41(6) 3_656 5_666
Ge3 Gd3 Gd2 126.41(5) 6_557 5_666
Ge2 Gd3 Gd2 53.66(5) . 5_666
Y2 Gd3 Gd2 71.49(4) 2_564 5_666
Gd2 Gd3 Gd2 71.49(4) 2_564 5_666
Y2 Gd3 Gd2 108.50(5) 8_665 5_666
Gd2 Gd3 Gd2 108.50(5) 8_665 5_666
Y2 Gd3 Gd2 0.00(4) 5_666 5_666
Gd2 Ge1 Y2 147.03(6) . 2_664
Gd2 Ge1 Gd2 147.03(6) . 2_664
Y2 Ge1 Gd2 0.00(4) 2_664 2_664
Gd2 Ge1 Y1 90.75(6) . 6_556
Y2 Ge1 Y1 98.02(6) 2_664 6_556
Gd2 Ge1 Y1 98.02(6) 2_664 6_556
Gd2 Ge1 Gd1 90.75(6) . 6_556
Y2 Ge1 Gd1 98.02(6) 2_664 6_556
Gd2 Ge1 Gd1 98.02(6) 2_664 6_556
Y1 Ge1 Gd1 0.00(4) 6_556 6_556
Gd2 Ge1 Y2 87.81(5) . 6_657
Y2 Ge1 Y2 104.41(6) 2_664 6_657
Gd2 Ge1 Y2 104.41(6) 2_664 6_657
Y1 Ge1 Y2 140.45(7) 6_556 6_657
Gd1 Ge1 Y2 140.45(7) 6_556 6_657
Gd2 Ge1 Gd2 87.81(5) . 6_657
Y2 Ge1 Gd2 104.41(6) 2_664 6_657
Gd2 Ge1 Gd2 104.41(6) 2_664 6_657
Y1 Ge1 Gd2 140.45(7) 6_556 6_657
Gd1 Ge1 Gd2 140.45(7) 6_556 6_657
Y2 Ge1 Gd2 0.00(5) 6_657 6_657
Gd2 Ge1 Y3 72.54(5) . 5_666
Y2 Ge1 Y3 140.37(6) 2_664 5_666
Gd2 Ge1 Y3 140.37(6) 2_664 5_666
Y1 Ge1 Y3 72.11(5) 6_556 5_666
Gd1 Ge1 Y3 72.11(5) 6_556 5_666
Y2 Ge1 Y3 69.80(5) 6_657 5_666
Gd2 Ge1 Y3 69.80(5) 6_657 5_666
Gd2 Ge1 Gd3 72.54(5) . 5_666
Y2 Ge1 Gd3 140.37(6) 2_664 5_666
Gd2 Ge1 Gd3 140.37(6) 2_664 5_666
Y1 Ge1 Gd3 72.11(5) 6_556 5_666
Gd1 Ge1 Gd3 72.11(5) 6_556 5_666
Y2 Ge1 Gd3 69.80(5) 6_657 5_666
Gd2 Ge1 Gd3 69.80(5) 6_657 5_666
Y3 Ge1 Gd3 0.00(8) 5_666 5_666
Gd2 Ge1 Y1 72.00(5) . 2_665
Y2 Ge1 Y1 77.49(6) 2_664 2_665
Gd2 Ge1 Y1 77.49(6) 2_664 2_665
Y1 Ge1 Y1 83.44(6) 6_556 2_665
Gd1 Ge1 Y1 83.44(6) 6_556 2_665
Y2 Ge1 Y1 132.82(6) 6_657 2_665
Gd2 Ge1 Y1 132.82(6) 6_657 2_665
Y3 Ge1 Y1 136.18(6) 5_666 2_665
Gd3 Ge1 Y1 136.18(6) 5_666 2_665
Gd2 Ge1 Gd1 72.00(5) . 2_665
Y2 Ge1 Gd1 77.49(6) 2_664 2_665
Gd2 Ge1 Gd1 77.49(6) 2_664 2_665
Y1 Ge1 Gd1 83.44(6) 6_556 2_665
Gd1 Ge1 Gd1 83.44(6) 6_556 2_665
Y2 Ge1 Gd1 132.82(6) 6_657 2_665
Gd2 Ge1 Gd1 132.82(6) 6_657 2_665
Y3 Ge1 Gd1 136.18(6) 5_666 2_665
Gd3 Ge1 Gd1 136.18(6) 5_666 2_665
Y1 Ge1 Gd1 0.00(2) 2_665 2_665
Gd2 Ge1 Gd1 143.20(7) . .
Y2 Ge1 Gd1 69.77(5) 2_664 .
Gd2 Ge1 Gd1 69.77(5) 2_664 .
Y1 Ge1 Gd1 79.82(5) 6_556 .
Gd1 Ge1 Gd1 79.82(5) 6_556 .
Y2 Ge1 Gd1 78.04(5) 6_657 .
Gd2 Ge1 Gd1 78.04(5) 6_657 .
Y3 Ge1 Gd1 70.70(5) 5_666 .
Gd3 Ge1 Gd1 70.70(5) 5_666 .
Y1 Ge1 Gd1 140.42(6) 2_665 .
Gd1 Ge1 Gd1 140.42(6) 2_665 .
Gd2 Ge1 Y1 85.85(6) . 5_766
Y2 Ge1 Y1 73.15(6) 2_664 5_766
Gd2 Ge1 Y1 73.15(6) 2_664 5_766
Y1 Ge1 Y1 155.60(5) 6_556 5_766
Gd1 Ge1 Y1 155.60(5) 6_556 5_766
Y2 Ge1 Y1 63.64(5) 6_657 5_766
Gd2 Ge1 Y1 63.64(5) 6_657 5_766
Y3 Ge1 Y1 129.04(6) 5_666 5_766
Gd3 Ge1 Y1 129.04(6) 5_666 5_766
Y1 Ge1 Y1 72.53(5) 2_665 5_766
Gd1 Ge1 Y1 72.53(5) 2_665 5_766
Gd1 Ge1 Y1 116.39(5) . 5_766
Gd2 Ge1 Gd1 85.85(6) . 5_766
Y2 Ge1 Gd1 73.15(6) 2_664 5_766
Gd2 Ge1 Gd1 73.15(6) 2_664 5_766
Y1 Ge1 Gd1 155.60(5) 6_556 5_766
Gd1 Ge1 Gd1 155.60(5) 6_556 5_766
Y2 Ge1 Gd1 63.64(5) 6_657 5_766
Gd2 Ge1 Gd1 63.64(5) 6_657 5_766
Y3 Ge1 Gd1 129.04(6) 5_666 5_766
Gd3 Ge1 Gd1 129.04(6) 5_666 5_766
Y1 Ge1 Gd1 72.53(5) 2_665 5_766
Gd1 Ge1 Gd1 72.53(5) 2_665 5_766
Gd1 Ge1 Gd1 116.39(5) . 5_766
Y1 Ge1 Gd1 0.00(3) 5_766 5_766
Gd2 Ge1 Ge1 129.99(7) . 5_766
Y2 Ge1 Ge1 53.29(4) 2_664 5_766
Gd2 Ge1 Ge1 53.29(4) 2_664 5_766
Y1 Ge1 Ge1 138.62(7) 6_556 5_766
Gd1 Ge1 Ge1 138.62(7) 6_556 5_766
Y2 Ge1 Ge1 51.11(5) 6_657 5_766
Gd2 Ge1 Ge1 51.11(5) 6_657 5_766
Y3 Ge1 Ge1 109.46(7) 5_666 5_766
Gd3 Ge1 Ge1 109.46(7) 5_666 5_766
Y1 Ge1 Ge1 112.87(8) 2_665 5_766
Gd1 Ge1 Ge1 112.87(8) 2_665 5_766
Gd1 Ge1 Ge1 63.29(4) . 5_766
Y1 Ge1 Ge1 53.09(4) 5_766 5_766
Gd1 Ge1 Ge1 53.09(4) 5_766 5_766
Ge3 Ge2 Y3 116.95(9) 1_554 6_556
Ge3 Ge2 Gd3 116.95(9) 1_554 6_556
Y3 Ge2 Gd3 0.000(18) 6_556 6_556
Ge3 Ge2 Y2 63.82(5) 1_554 3_656
Y3 Ge2 Y2 138.67(4) 6_556 3_656
Gd3 Ge2 Y2 138.67(4) 6_556 3_656
Ge3 Ge2 Gd2 63.82(5) 1_554 3_656
Y3 Ge2 Gd2 138.67(4) 6_556 3_656
Gd3 Ge2 Gd2 138.67(4) 6_556 3_656
Y2 Ge2 Gd2 0.00(5) 3_656 3_656
Ge3 Ge2 Y2 63.82(5) 1_554 5_666
Y3 Ge2 Y2 138.67(4) 6_556 5_666
Gd3 Ge2 Y2 138.67(4) 6_556 5_666
Y2 Ge2 Y2 81.17(8) 3_656 5_666
Gd2 Ge2 Y2 81.17(8) 3_656 5_666
Ge3 Ge2 Gd2 63.82(5) 1_554 5_666
Y3 Ge2 Gd2 138.67(4) 6_556 5_666
Gd3 Ge2 Gd2 138.67(4) 6_556 5_666
Y2 Ge2 Gd2 81.17(8) 3_656 5_666
Gd2 Ge2 Gd2 81.17(8) 3_656 5_666
Y2 Ge2 Gd2 0.00(5) 5_666 5_666
Ge3 Ge2 Y2 139.89(4) 1_554 8_665
Y3 Ge2 Y2 71.34(5) 6_556 8_665
Gd3 Ge2 Y2 71.34(5) 6_556 8_665
Y2 Ge2 Y2 84.28(5) 3_656 8_665
Gd2 Ge2 Y2 84.28(5) 3_656 8_665
Y2 Ge2 Y2 137.52(7) 5_666 8_665
Gd2 Ge2 Y2 137.52(7) 5_666 8_665
Ge3 Ge2 Gd2 139.89(4) 1_554 8_665
Y3 Ge2 Gd2 71.34(5) 6_556 8_665
Gd3 Ge2 Gd2 71.34(5) 6_556 8_665
Y2 Ge2 Gd2 84.28(5) 3_656 8_665
Gd2 Ge2 Gd2 84.28(5) 3_656 8_665
Y2 Ge2 Gd2 137.52(7) 5_666 8_665
Gd2 Ge2 Gd2 137.52(7) 5_666 8_665
Y2 Ge2 Gd2 0.00(3) 8_665 8_665
Ge3 Ge2 Gd2 139.89(4) 1_554 2_564
Y3 Ge2 Gd2 71.34(5) 6_556 2_564
Gd3 Ge2 Gd2 71.34(5) 6_556 2_564
Y2 Ge2 Gd2 137.52(7) 3_656 2_564
Gd2 Ge2 Gd2 137.52(7) 3_656 2_564
Y2 Ge2 Gd2 84.28(5) 5_666 2_564
Gd2 Ge2 Gd2 84.28(5) 5_666 2_564
Y2 Ge2 Gd2 80.11(7) 8_665 2_564
Gd2 Ge2 Gd2 80.11(7) 8_665 2_564
Ge3 Ge2 Y2 139.89(4) 1_554 2_564
Y3 Ge2 Y2 71.34(5) 6_556 2_564
Gd3 Ge2 Y2 71.34(5) 6_556 2_564
Y2 Ge2 Y2 137.52(7) 3_656 2_564
Gd2 Ge2 Y2 137.52(7) 3_656 2_564
Y2 Ge2 Y2 84.28(5) 5_666 2_564
Gd2 Ge2 Y2 84.28(5) 5_666 2_564
Y2 Ge2 Y2 80.11(7) 8_665 2_564
Gd2 Ge2 Y2 80.11(7) 8_665 2_564
Gd2 Ge2 Y2 0.00(4) 2_564 2_564
Ge3 Ge2 Gd3 117.06(9) 1_554 .
Y3 Ge2 Gd3 125.99(7) 6_556 .
Gd3 Ge2 Gd3 125.99(7) 6_556 .
Y2 Ge2 Gd3 69.53(5) 3_656 .
Gd2 Ge2 Gd3 69.53(5) 3_656 .
Y2 Ge2 Gd3 69.53(5) 5_666 .
Gd2 Ge2 Gd3 69.53(5) 5_666 .
Y2 Ge2 Gd3 68.00(5) 8_665 .
Gd2 Ge2 Gd3 68.00(5) 8_665 .
Gd2 Ge2 Gd3 68.00(5) 2_564 .
Y2 Ge2 Gd3 68.00(5) 2_564 .
Ge2 Ge3 Gd3 117.88(9) 1_556 .
Ge2 Ge3 Y1 133.14(4) 1_556 8_766
Gd3 Ge3 Y1 72.47(5) . 8_766
Ge2 Ge3 Gd1 133.14(4) 1_556 2_665
Gd3 Ge3 Gd1 72.47(5) . 2_665
Y1 Ge3 Gd1 93.68(7) 8_766 2_665
Ge2 Ge3 Y1 133.14(4) 1_556 2_665
Gd3 Ge3 Y1 72.47(5) . 2_665
Y1 Ge3 Y1 93.68(7) 8_766 2_665
Gd1 Ge3 Y1 0.00(4) 2_665 2_665
Ge2 Ge3 Gd1 133.14(4) 1_556 8_766
Gd3 Ge3 Gd1 72.47(5) . 8_766
Y1 Ge3 Gd1 0.00(4) 8_766 8_766
Gd1 Ge3 Gd1 93.68(7) 2_665 8_766
Y1 Ge3 Gd1 93.68(7) 2_665 8_766
Ge2 Ge3 Y2 62.75(6) 1_556 3_657
Gd3 Ge3 Y2 139.06(4) . 3_657
Y1 Ge3 Y2 80.22(5) 8_766 3_657
Gd1 Ge3 Y2 140.39(7) 2_665 3_657
Y1 Ge3 Y2 140.39(7) 2_665 3_657
Gd1 Ge3 Y2 80.22(5) 8_766 3_657
Ge2 Ge3 Gd2 62.75(6) 1_556 3_657
Gd3 Ge3 Gd2 139.06(4) . 3_657
Y1 Ge3 Gd2 80.22(5) 8_766 3_657
Gd1 Ge3 Gd2 140.39(7) 2_665 3_657
Y1 Ge3 Gd2 140.39(7) 2_665 3_657
Gd1 Ge3 Gd2 80.22(5) 8_766 3_657
Y2 Ge3 Gd2 0.00(2) 3_657 3_657
Ge2 Ge3 Y2 62.75(6) 1_556 5_667
Gd3 Ge3 Y2 139.06(4) . 5_667
Y1 Ge3 Y2 140.39(7) 8_766 5_667
Gd1 Ge3 Y2 80.22(5) 2_665 5_667
Y1 Ge3 Y2 80.22(5) 2_665 5_667
Gd1 Ge3 Y2 140.39(7) 8_766 5_667
Y2 Ge3 Y2 80.25(7) 3_657 5_667
Gd2 Ge3 Y2 80.25(7) 3_657 5_667
Ge2 Ge3 Gd2 62.75(6) 1_556 5_667
Gd3 Ge3 Gd2 139.06(4) . 5_667
Y1 Ge3 Gd2 140.39(7) 8_766 5_667
Gd1 Ge3 Gd2 80.22(5) 2_665 5_667
Y1 Ge3 Gd2 80.22(5) 2_665 5_667
Gd1 Ge3 Gd2 140.39(7) 8_766 5_667
Y2 Ge3 Gd2 80.25(7) 3_657 5_667
Gd2 Ge3 Gd2 80.25(7) 3_657 5_667
Y2 Ge3 Gd2 0.00(3) 5_667 5_667
Ge2 Ge3 Y3 114.39(9) 1_556 6_657
Gd3 Ge3 Y3 127.74(8) . 6_657
Y1 Ge3 Y3 72.46(5) 8_766 6_657
Gd1 Ge3 Y3 72.46(5) 2_665 6_657
Y1 Ge3 Y3 72.46(5) 2_665 6_657
Gd1 Ge3 Y3 72.46(5) 8_766 6_657
Y2 Ge3 Y3 68.37(5) 3_657 6_657
Gd2 Ge3 Y3 68.37(5) 3_657 6_657
Y2 Ge3 Y3 68.37(5) 5_667 6_657
Gd2 Ge3 Y3 68.37(5) 5_667 6_657

loop_
_geom_bond_atom_site_label_1
_geom_bond_atom_site_label_2
_geom_bond_distance
_geom_bond_site_symmetry_2
Gd1 Ge1 2.982(2) 6_656
Gd1 Ge3 3.0391(19) 2_664
Gd1 Ge1 3.101(2) 2_664
Gd1 Ge2 3.201(2) 5_665
Gd1 Ge1 3.226(2) .
Gd1 Ge3 3.231(2) 5_666
Gd1 Y2 3.516(2) 2_664
Gd1 Gd2 3.516(2) 2_664
Gd1 Y3 3.5501(19) 2_664
Gd1 Gd3 3.5501(19) 2_664
Gd1 Ge1 3.604(2) 5_766
Gd1 Y3 3.6336(19) 5_666
Gd2 Ge1 2.873(2) .
Gd2 Ge1 2.905(2) 2_665
Gd2 Ge1 2.992(2) 6_557
Gd2 Ge2 3.015(2) 5_666
Gd2 Ge3 3.043(2) 5_667
Gd2 Ge2 3.048(2) 2_565
Gd2 Y3 3.457(2) 2_565
Gd2 Gd3 3.457(2) 2_565
Gd2 Y3 3.506(2) 5_666
Gd2 Gd3 3.506(2) 5_666
Gd2 Y1 3.516(2) 2_665
Gd2 Gd1 3.516(2) 2_665
Gd3 Ge2 2.964(3) 6_656
Gd3 Ge3 2.966(3) .
Gd3 Ge1 3.049(2) 5_666
Gd3 Ge1 3.049(2) 3_656
Gd3 Ge3 3.108(3) 6_557
Gd3 Ge2 3.132(3) .
Gd3 Y2 3.457(2) 2_564
Gd3 Gd2 3.457(2) 2_564
Gd3 Y2 3.457(2) 8_665
Gd3 Gd2 3.457(2) 8_665
Gd3 Y2 3.506(2) 5_666
Gd3 Gd2 3.506(2) 5_666
Ge1 Y2 2.905(2) 2_664
Ge1 Gd2 2.905(2) 2_664
Ge1 Y1 2.982(2) 6_556
Ge1 Gd1 2.982(2) 6_556
Ge1 Y2 2.992(2) 6_657
Ge1 Gd2 2.992(2) 6_657
Ge1 Y3 3.049(2) 5_666
Ge1 Gd3 3.049(2) 5_666
Ge1 Y1 3.101(2) 2_665
Ge1 Gd1 3.101(2) 2_665
Ge1 Y1 3.604(2) 5_766
Ge1 Gd1 3.604(2) 5_766
Ge1 Ge1 3.614(3) 5_766
Ge2 Ge3 2.724(3) 1_554
Ge2 Y3 2.964(3) 6_556
Ge2 Gd3 2.964(3) 6_556
Ge2 Y2 3.015(2) 3_656
Ge2 Gd2 3.015(2) 3_656
Ge2 Y2 3.015(2) 5_666
Ge2 Gd2 3.015(2) 5_666
Ge2 Y2 3.048(2) 8_665
Ge2 Gd2 3.048(2) 8_665
Ge2 Gd2 3.048(2) 2_564
Ge2 Y2 3.048(2) 2_564
Ge3 Ge2 2.724(3) 1_556
Ge3 Y1 3.0391(19) 8_766
Ge3 Gd1 3.0391(19) 2_665
Ge3 Y1 3.0391(19) 2_665
Ge3 Gd1 3.0391(19) 8_766
Ge3 Y2 3.043(2) 3_657
Ge3 Gd2 3.043(2) 3_657
Ge3 Y2 3.043(2) 5_667
Ge3 Gd2 3.043(2) 5_667
Ge3 Y3 3.108(3) 6_657
